data_4132475
loop_
_publ_author_name
'Sil, Debangsu'
'Martinez, Zachary'
'Ding, Shengda'
'Bhuvanesh, Nattamai'
'Darensbourg, Donald J.'
'Hall, Michael B.'
'Darensbourg, Marcetta Y.'

_publ_section_title
;
 Cyanide Docking and Linkage Isomerism in Models for the Artificial
 [FeFe]-Hydrogenase Maturation Process.
;
_journal_issue 31
_journal_name_full 'Journal of the American Chemical Society'
_journal_page_first 9904
_journal_page_last 9911
_journal_paper_doi 10.1021/jacs.8b04189
_journal_volume 140
_journal_year 2018
_chemical_formula_moiety 'C63 H46 Cu N9 Zn, C H2 Cl2'
_chemical_formula_sum 'C64 H48 Cl2 Cu N9 Zn'
_chemical_formula_weight 1142.92
_space_group_crystal_system monoclinic
_space_group_IT_number 14
_space_group_name_Hall '-P 2yn'
_space_group_name_H-M_alt 'P 1 21/n 1'
_atom_sites_solution_hydrogens geom
_atom_sites_solution_primary dual
_audit_creation_date 2017-10-26
_audit_creation_method
;
Olex2 1.2-beta
(compiled 2017.03.28 svn.r3405 for OlexSys, GUI svn.r5335)
;
_cell_angle_alpha 90
_cell_angle_beta 90.583(2)
_cell_angle_gamma 90
_cell_formula_units_Z 4
_cell_length_a 14.1151(6)
_cell_length_b 18.5419(8)
_cell_length_c 19.9898(8)
_cell_measurement_reflns_used 9939
_cell_measurement_temperature 110.0
_cell_measurement_theta_max 25.009
_cell_measurement_theta_min 2.421
_cell_volume 5231.5(4)
_computing_cell_refinement 'SAINT V8.38A (Bruker, 2016)'
_computing_data_reduction 'SAINT V8.38A (Bruker, 2016)'
_computing_molecular_graphics 'Olex2 (Dolomanov et al., 2009)'
_computing_publication_material 'Olex2 (Dolomanov et al., 2009)'
_computing_structure_refinement 'ShelXL (Sheldrick, 2015)'
_computing_structure_solution 'ShelXT (Sheldrick, 2015)'
_diffrn_ambient_temperature 110.0
_diffrn_measured_fraction_theta_full 0.997
_diffrn_measured_fraction_theta_max 0.997
_diffrn_measurement_device_type 'Bruker APEX-II CCD'
_diffrn_measurement_method '\f and \w scans'
_diffrn_radiation_type MoK\a
_diffrn_radiation_wavelength 0.71073
_diffrn_reflns_av_R_equivalents 0.0919
_diffrn_reflns_av_unetI/netI 0.0495
_diffrn_reflns_Laue_measured_fraction_full 0.997
_diffrn_reflns_Laue_measured_fraction_max 0.997
_diffrn_reflns_limit_h_max 16
_diffrn_reflns_limit_h_min -16
_diffrn_reflns_limit_k_max 22
_diffrn_reflns_limit_k_min -22
_diffrn_reflns_limit_l_max 23
_diffrn_reflns_limit_l_min -23
_diffrn_reflns_number 64165
_diffrn_reflns_point_group_measured_fraction_full 0.997
_diffrn_reflns_point_group_measured_fraction_max 0.997
_diffrn_reflns_theta_full 25.067
_diffrn_reflns_theta_max 25.067
_diffrn_reflns_theta_min 2.422
_diffrn_standards_number 0
_exptl_absorpt_coefficient_mu 1.020
_exptl_absorpt_correction_T_max 0.5618
_exptl_absorpt_correction_T_min 0.4925
_exptl_absorpt_correction_type multi-scan
_exptl_absorpt_process_details
'SADABS-2016/2 (Bruker,2016/2) was used for absorption correction. wR2(int) was 0.0943 before and 0.0678 after correction. The Ratio of minimum to maximum transmission is 0.8766. The \l/2 correction factor is Not present.'
_exptl_crystal_colour brown
_exptl_crystal_colour_primary brown
_exptl_crystal_density_diffrn 1.451
_exptl_crystal_description block
_exptl_crystal_F_000 2352
_exptl_crystal_size_max 0.231
_exptl_crystal_size_mid 0.117
_exptl_crystal_size_min 0.063
_refine_diff_density_max 1.194
_refine_diff_density_min -0.555
_refine_diff_density_rms 0.083
_refine_ls_extinction_method none
_refine_ls_goodness_of_fit_ref 1.040
_refine_ls_hydrogen_treatment constr
_refine_ls_matrix_type full
_refine_ls_number_parameters 694
_refine_ls_number_reflns 9250
_refine_ls_number_restraints 0
_refine_ls_restrained_S_all 1.040
_refine_ls_R_factor_all 0.0721
_refine_ls_R_factor_gt 0.0461
_refine_ls_shift/su_max 0.000
_refine_ls_shift/su_mean 0.000
_refine_ls_structure_factor_coef Fsqd
_refine_ls_weighting_details 'w=1/[\s^2^(Fo^2^)+(0.0284P)^2^+12.7834P] where P=(Fo^2^+2Fc^2^)/3'
_refine_ls_weighting_scheme calc
_refine_ls_wR_factor_gt 0.0920
_refine_ls_wR_factor_ref 0.1050
_reflns_Friedel_coverage 0.000
_reflns_number_gt 6882
_reflns_number_total 9250
_reflns_threshold_expression 'I > 2\s(I)'
_cod_data_source_file ja8b04189_si_004.cif
_cod_data_source_block ds
_cod_database_code 4132475
_shelx_shelxl_version_number 2017/1
_shelx_space_group_comment
;
The symmetry employed for this shelxl refinement is uniquely defined
by the following loop, which should always be used as a source of
symmetry information in preference to the above space-group names.
They are only intended as comments.
;
_shelx_estimated_absorpt_t_max 0.939
_shelx_estimated_absorpt_t_min 0.799
_olex2_refinement_description
;
1. Fixed Uiso
 At 1.2 times of:
  All C(H) groups, All C(H,H) groups
2.a Secondary CH2 refined with riding coordinates:
 C51(H51A,H51B), C57(H57A,H57B), C58(H58A,H58B), C3S(H3SA,H3SB)
2.b Aromatic/amide H refined with riding coordinates:
 C2(H2), C3(H3), C7(H7), C8(H8), C9(H9), C10(H10), C11(H11), C13(H13),
 C14(H14), C18(H18), C19(H19), C20(H20), C21(H21), C22(H22), C24(H24), C25(H25),
  C29(H29), C30(H30), C31(H31), C32(H32), C33(H33), C35(H35), C36(H36),
 C40(H40), C41(H41), C42(H42), C43(H43), C44(H44), C46(H46), C47(H47), C48(H48),
  C49(H49), C52(H52), C53(H53), C54(H54), C55(H55), C61(H61), C62(H62),
 C63(H63), C64(H64)
;
_olex2_submission_special_instructions 'No special instructions were received'

loop_
_space_group_symop_operation_xyz
'x, y, z'
'-x+1/2, y+1/2, -z+1/2'
'-x, -y, -z'
'x-1/2, -y-1/2, z-1/2'

loop_
_atom_site_label
_atom_site_type_symbol
_atom_site_fract_x
_atom_site_fract_y
_atom_site_fract_z
_atom_site_U_iso_or_equiv
_atom_site_adp_type
_atom_site_occupancy
_atom_site_site_symmetry_order
_atom_site_calc_flag
_atom_site_refinement_flags_posn
Zn1 Zn 0.44116(3) 0.25382(2) 0.31262(2) 0.01551(10) Uani 1 1 d .
Cu1 Cu 0.28516(3) 0.48696(2) 0.38548(2) 0.02181(12) Uani 1 1 d .
N1 N 0.53922(19) 0.29426(14) 0.24448(14) 0.0164(6) Uani 1 1 d .
N2 N 0.5560(2) 0.23634(15) 0.37706(14) 0.0172(6) Uani 1 1 d .
N3 N 0.3690(2) 0.17324(15) 0.36475(14) 0.0184(6) Uani 1 1 d .
N4 N 0.34755(19) 0.23692(14) 0.23398(14) 0.0159(6) Uani 1 1 d .
N5 N 0.3800(2) 0.34750(16) 0.34530(15) 0.0197(7) Uani 1 1 d .
N6 N 0.3866(2) 0.55463(15) 0.42851(14) 0.0175(6) Uani 1 1 d .
N7 N 0.2206(2) 0.51949(16) 0.48562(15) 0.0220(7) Uani 1 1 d .
N8 N 0.1684(2) 0.54207(16) 0.35412(16) 0.0226(7) Uani 1 1 d .
C1 C 0.5173(2) 0.31788(18) 0.18148(17) 0.0186(8) Uani 1 1 d .
C2 C 0.5972(2) 0.3553(2) 0.15406(18) 0.0221(8) Uani 1 1 d .
H2 H 0.599982 0.377948 0.111480 0.026 Uiso 1 1 calc R
C3 C 0.6676(3) 0.3523(2) 0.20010(18) 0.0224(8) Uani 1 1 d .
H3 H 0.729774 0.371103 0.195629 0.027 Uiso 1 1 calc R
C4 C 0.6303(2) 0.31500(18) 0.25746(17) 0.0175(7) Uani 1 1 d .
C5 C 0.6799(2) 0.30427(18) 0.31803(17) 0.0177(8) Uani 1 1 d .
C6 C 0.7776(2) 0.33473(19) 0.32424(17) 0.0192(8) Uani 1 1 d .
C7 C 0.7939(2) 0.4080(2) 0.31338(17) 0.0209(8) Uani 1 1 d .
H7 H 0.742775 0.438382 0.300235 0.025 Uiso 1 1 calc R
C8 C 0.8839(3) 0.4372(2) 0.32154(18) 0.0265(9) Uani 1 1 d .
H8 H 0.894015 0.487056 0.313510 0.032 Uiso 1 1 calc R
C9 C 0.9589(3) 0.3939(2) 0.34130(19) 0.0297(9) Uani 1 1 d .
H9 H 1.020264 0.414035 0.347486 0.036 Uiso 1 1 calc R
C10 C 0.9441(3) 0.3217(2) 0.3519(2) 0.0298(9) Uani 1 1 d .
H10 H 0.995530 0.291967 0.365616 0.036 Uiso 1 1 calc R
C11 C 0.8545(3) 0.2916(2) 0.34283(19) 0.0263(9) Uani 1 1 d .
H11 H 0.845689 0.241333 0.349339 0.032 Uiso 1 1 calc R
C12 C 0.6439(2) 0.26797(18) 0.37383(17) 0.0179(8) Uani 1 1 d .
C13 C 0.6925(3) 0.25854(19) 0.43723(18) 0.0230(8) Uani 1 1 d .
H13 H 0.753880 0.275806 0.448669 0.028 Uiso 1 1 calc R
C14 C 0.6344(3) 0.22075(19) 0.47696(19) 0.0246(8) Uani 1 1 d .
H14 H 0.647515 0.206090 0.521644 0.029 Uiso 1 1 calc R
C15 C 0.5493(2) 0.20663(19) 0.43973(18) 0.0193(8) Uani 1 1 d .
C16 C 0.4739(3) 0.16573(18) 0.46401(17) 0.0201(8) Uani 1 1 d .
C17 C 0.4854(3) 0.13766(19) 0.53397(18) 0.0216(8) Uani 1 1 d .
C18 C 0.5410(3) 0.0773(2) 0.5471(2) 0.0325(10) Uani 1 1 d .
H18 H 0.567659 0.051159 0.511026 0.039 Uiso 1 1 calc R
C19 C 0.5580(3) 0.0548(2) 0.6122(2) 0.0389(11) Uani 1 1 d .
H19 H 0.595685 0.013205 0.620329 0.047 Uiso 1 1 calc R
C20 C 0.5205(3) 0.0924(2) 0.6652(2) 0.0339(10) Uani 1 1 d .
H20 H 0.532636 0.077111 0.709816 0.041 Uiso 1 1 calc R
C21 C 0.4653(3) 0.1525(2) 0.65295(19) 0.0285(9) Uani 1 1 d .
H21 H 0.439059 0.178416 0.689298 0.034 Uiso 1 1 calc R
C22 C 0.4479(3) 0.1752(2) 0.58768(18) 0.0243(8) Uani 1 1 d .
H22 H 0.409996 0.216740 0.579769 0.029 Uiso 1 1 calc R
C23 C 0.3908(2) 0.14942(18) 0.42827(17) 0.0178(8) Uani 1 1 d .
C24 C 0.3147(3) 0.10499(19) 0.45272(17) 0.0208(8) Uani 1 1 d .
H24 H 0.312165 0.081986 0.495136 0.025 Uiso 1 1 calc R
C25 C 0.2478(3) 0.10220(19) 0.40423(18) 0.0218(8) Uani 1 1 d .
H25 H 0.189282 0.077003 0.406022 0.026 Uiso 1 1 calc R
C26 C 0.2820(2) 0.14483(18) 0.34892(18) 0.0195(8) Uani 1 1 d .
C27 C 0.2314(2) 0.15709(18) 0.28876(17) 0.0177(7) Uani 1 1 d .
C28 C 0.1378(2) 0.12039(19) 0.28133(17) 0.0194(8) Uani 1 1 d .
C29 C 0.1302(3) 0.04543(19) 0.28185(18) 0.0211(8) Uani 1 1 d .
H29 H 0.186032 0.016952 0.284986 0.025 Uiso 1 1 calc R
C30 C 0.0427(3) 0.0117(2) 0.27786(18) 0.0226(8) Uani 1 1 d .
H30 H 0.038878 -0.039446 0.278560 0.027 Uiso 1 1 calc R
C31 C -0.0388(3) 0.0525(2) 0.27287(18) 0.0255(9) Uani 1 1 d .
H31 H -0.098870 0.029443 0.270628 0.031 Uiso 1 1 calc R
C32 C -0.0330(3) 0.1271(2) 0.27112(19) 0.0269(9) Uani 1 1 d .
H32 H -0.089127 0.155217 0.267429 0.032 Uiso 1 1 calc R
C33 C 0.0548(3) 0.1607(2) 0.27477(17) 0.0232(8) Uani 1 1 d .
H33 H 0.058373 0.211846 0.272778 0.028 Uiso 1 1 calc R
C34 C 0.2633(2) 0.20018(18) 0.23575(17) 0.0174(7) Uani 1 1 d .
C35 C 0.2136(3) 0.21039(19) 0.17278(18) 0.0211(8) Uani 1 1 d .
H35 H 0.153742 0.190703 0.160608 0.025 Uiso 1 1 calc R
C36 C 0.2682(2) 0.25301(19) 0.13476(17) 0.0207(8) Uani 1 1 d .
H36 H 0.253762 0.269270 0.090756 0.025 Uiso 1 1 calc R
C37 C 0.3526(2) 0.26952(18) 0.17294(17) 0.0178(8) Uani 1 1 d .
C38 C 0.4300(2) 0.30856(18) 0.14841(17) 0.0179(8) Uani 1 1 d .
C39 C 0.4192(2) 0.34259(19) 0.08086(17) 0.0197(8) Uani 1 1 d .
C40 C 0.4734(3) 0.3204(2) 0.02672(18) 0.0253(9) Uani 1 1 d .
H40 H 0.515951 0.281071 0.031913 0.030 Uiso 1 1 calc R
C41 C 0.4662(3) 0.3549(2) -0.03445(19) 0.0334(10) Uani 1 1 d .
H41 H 0.504001 0.339312 -0.070736 0.040 Uiso 1 1 calc R
C42 C 0.4043(3) 0.4119(2) -0.0431(2) 0.0365(10) Uani 1 1 d .
H42 H 0.400384 0.436149 -0.084869 0.044 Uiso 1 1 calc R
C43 C 0.3484(3) 0.4335(2) 0.0094(2) 0.0370(11) Uani 1 1 d .
H43 H 0.304714 0.472017 0.003471 0.044 Uiso 1 1 calc R
C44 C 0.3556(3) 0.3991(2) 0.07076(19) 0.0269(9) Uani 1 1 d .
H44 H 0.316550 0.414318 0.106534 0.032 Uiso 1 1 calc R
C45 C 0.3399(2) 0.3999(2) 0.35755(18) 0.0201(8) Uani 1 1 d .
C46 C 0.4609(2) 0.58184(18) 0.39516(18) 0.0200(8) Uani 1 1 d .
H46 H 0.462651 0.575964 0.347976 0.024 Uiso 1 1 calc R
C47 C 0.5343(3) 0.61773(19) 0.42621(19) 0.0239(8) Uani 1 1 d .
H47 H 0.585023 0.636939 0.400922 0.029 Uiso 1 1 calc R
C48 C 0.5329(3) 0.6253(2) 0.4949(2) 0.0281(9) Uani 1 1 d .
H48 H 0.582726 0.649656 0.517830 0.034 Uiso 1 1 calc R
C49 C 0.4579(3) 0.5969(2) 0.52959(19) 0.0244(8) Uani 1 1 d .
H49 H 0.455704 0.601084 0.576917 0.029 Uiso 1 1 calc R
C50 C 0.3855(2) 0.56224(18) 0.49500(18) 0.0194(8) Uani 1 1 d .
C51 C 0.3020(2) 0.5302(2) 0.53057(18) 0.0238(8) Uani 1 1 d .
H51A H 0.320643 0.483254 0.550263 0.029 Uiso 1 1 calc R
H51B H 0.283408 0.562564 0.567578 0.029 Uiso 1 1 calc R
C52 C 0.1273(3) 0.5385(2) 0.29367(19) 0.0241(8) Uani 1 1 d .
H52 H 0.155223 0.508309 0.260928 0.029 Uiso 1 1 calc R
C53 C 0.0468(3) 0.5761(2) 0.2763(2) 0.0264(9) Uani 1 1 d .
H53 H 0.020998 0.573045 0.232345 0.032 Uiso 1 1 calc R
C54 C 0.0042(3) 0.6188(2) 0.3245(2) 0.0290(9) Uani 1 1 d .
H54 H -0.051512 0.645463 0.314179 0.035 Uiso 1 1 calc R
C55 C 0.0442(2) 0.62157(19) 0.3874(2) 0.0246(9) Uani 1 1 d .
H55 H 0.015309 0.649250 0.421601 0.029 Uiso 1 1 calc R
C56 C 0.1266(2) 0.58396(19) 0.40067(19) 0.0218(8) Uani 1 1 d .
C57 C 0.1783(3) 0.5891(2) 0.46626(19) 0.0255(9) Uani 1 1 d .
H57A H 0.228887 0.625907 0.462961 0.031 Uiso 1 1 calc R
H57B H 0.133723 0.604837 0.501291 0.031 Uiso 1 1 calc R
C58 C 0.1456(3) 0.4739(2) 0.5150(2) 0.0282(9) Uani 1 1 d .
H58A H 0.088369 0.476323 0.486065 0.034 Uiso 1 1 calc R
H58B H 0.128849 0.493432 0.559395 0.034 Uiso 1 1 calc R
C59 C 0.1749(3) 0.3963(2) 0.5227(2) 0.0264(9) Uani 1 1 d .
N60 N 0.1965(2) 0.37388(19) 0.58548(17) 0.0319(8) Uani 1 1 d .
C61 C 0.2184(3) 0.3056(2) 0.5925(2) 0.0309(9) Uani 1 1 d .
H61 H 0.232722 0.289109 0.636403 0.037 Uiso 1 1 calc R
C62 C 0.2225(3) 0.2557(2) 0.5415(2) 0.0335(10) Uani 1 1 d .
H62 H 0.238204 0.206752 0.550176 0.040 Uiso 1 1 calc R
C63 C 0.2032(3) 0.2793(2) 0.4779(2) 0.0317(10) Uani 1 1 d .
H63 H 0.207291 0.247155 0.441102 0.038 Uiso 1 1 calc R
C64 C 0.1776(3) 0.3502(2) 0.4680(2) 0.0297(9) Uani 1 1 d .
H64 H 0.162117 0.367285 0.424418 0.036 Uiso 1 1 calc R
Cl1S Cl 0.69789(11) -0.00179(6) 0.37220(6) 0.0577(4) Uani 1 1 d .
Cl2S Cl 0.71037(8) 0.10536(6) 0.26711(7) 0.0464(3) Uani 1 1 d .
C3S C 0.6855(4) 0.0887(2) 0.3516(2) 0.0516(13) Uani 1 1 d .
H3SA H 0.728804 0.117762 0.380016 0.062 Uiso 1 1 calc R
H3SB H 0.619818 0.104275 0.360962 0.062 Uiso 1 1 calc R

loop_
_atom_site_aniso_label
_atom_site_aniso_U_11
_atom_site_aniso_U_22
_atom_site_aniso_U_33
_atom_site_aniso_U_23
_atom_site_aniso_U_13
_atom_site_aniso_U_12
Zn1 0.0176(2) 0.0149(2) 0.0139(2) -0.00102(16) -0.00410(15) 0.00032(16)
Cu1 0.0178(2) 0.0216(2) 0.0260(3) -0.0077(2) 0.00152(19) 0.00220(18)
N1 0.0183(15) 0.0146(15) 0.0164(15) -0.0023(12) -0.0049(12) 0.0022(12)
N2 0.0192(15) 0.0156(15) 0.0167(15) -0.0003(12) -0.0033(12) -0.0003(12)
N3 0.0198(15) 0.0174(15) 0.0178(16) 0.0012(12) -0.0071(13) -0.0020(12)
N4 0.0198(15) 0.0132(14) 0.0145(15) -0.0018(12) -0.0047(12) 0.0019(12)
N5 0.0197(16) 0.0206(16) 0.0187(16) -0.0015(13) -0.0020(13) 0.0009(13)
N6 0.0172(15) 0.0174(15) 0.0179(16) -0.0017(12) 0.0000(12) 0.0040(12)
N7 0.0176(15) 0.0245(16) 0.0241(17) -0.0043(14) 0.0061(13) 0.0006(13)
N8 0.0168(16) 0.0201(16) 0.0310(18) -0.0076(14) 0.0014(14) -0.0006(13)
C1 0.0211(19) 0.0181(18) 0.0165(18) -0.0037(14) 0.0007(15) 0.0044(15)
C2 0.0212(19) 0.027(2) 0.0177(19) -0.0011(16) 0.0012(16) -0.0005(16)
C3 0.0187(19) 0.027(2) 0.022(2) -0.0004(16) 0.0027(16) -0.0003(16)
C4 0.0164(18) 0.0182(18) 0.0179(18) -0.0028(15) -0.0019(15) 0.0032(14)
C5 0.0187(18) 0.0145(17) 0.0199(19) -0.0058(14) -0.0041(15) 0.0016(14)
C6 0.0184(18) 0.0230(19) 0.0161(18) -0.0053(15) -0.0023(15) 0.0016(15)
C7 0.0182(19) 0.027(2) 0.0176(19) -0.0016(16) 0.0004(15) -0.0009(15)
C8 0.031(2) 0.029(2) 0.020(2) -0.0005(17) 0.0033(17) -0.0106(17)
C9 0.020(2) 0.046(3) 0.023(2) -0.0059(19) -0.0034(17) -0.0070(18)
C10 0.021(2) 0.039(2) 0.029(2) -0.0097(19) -0.0039(17) 0.0082(18)
C11 0.024(2) 0.026(2) 0.029(2) -0.0067(17) -0.0020(17) 0.0044(17)
C12 0.0187(18) 0.0177(18) 0.0174(18) -0.0014(14) -0.0047(15) -0.0005(14)
C13 0.0219(19) 0.0215(19) 0.026(2) -0.0031(16) -0.0086(16) -0.0043(16)
C14 0.029(2) 0.0199(19) 0.025(2) 0.0040(16) -0.0123(17) -0.0052(16)
C15 0.0193(19) 0.0199(18) 0.0185(19) 0.0009(15) -0.0077(15) -0.0002(15)
C16 0.027(2) 0.0157(18) 0.0170(19) 0.0007(15) -0.0072(16) -0.0005(15)
C17 0.024(2) 0.0210(19) 0.020(2) 0.0021(16) -0.0085(16) -0.0041(15)
C18 0.042(2) 0.033(2) 0.023(2) 0.0013(18) -0.0006(19) 0.0084(19)
C19 0.055(3) 0.038(2) 0.023(2) 0.0082(19) -0.003(2) 0.021(2)
C20 0.038(2) 0.043(3) 0.021(2) 0.0068(19) -0.0052(18) 0.005(2)
C21 0.033(2) 0.033(2) 0.020(2) -0.0027(17) -0.0071(17) 0.0003(18)
C22 0.026(2) 0.022(2) 0.025(2) 0.0016(16) -0.0036(17) 0.0008(16)
C23 0.0244(19) 0.0154(17) 0.0136(18) 0.0000(14) -0.0051(15) 0.0005(15)
C24 0.028(2) 0.0194(18) 0.0150(18) 0.0051(15) -0.0047(16) -0.0004(16)
C25 0.0210(19) 0.0201(19) 0.024(2) 0.0009(16) -0.0014(16) -0.0045(15)
C26 0.0215(19) 0.0169(18) 0.0201(19) -0.0031(15) -0.0020(15) -0.0008(15)
C27 0.0197(18) 0.0149(17) 0.0186(18) -0.0021(14) 0.0008(15) 0.0022(14)
C28 0.0191(18) 0.026(2) 0.0128(18) -0.0023(15) -0.0030(15) -0.0024(15)
C29 0.0201(19) 0.0186(18) 0.024(2) 0.0005(15) -0.0046(16) -0.0003(15)
C30 0.026(2) 0.0224(19) 0.0192(19) -0.0006(16) -0.0020(16) -0.0047(16)
C31 0.021(2) 0.036(2) 0.020(2) -0.0026(17) 0.0022(16) -0.0058(17)
C32 0.0186(19) 0.040(2) 0.022(2) -0.0056(18) 0.0003(16) 0.0022(17)
C33 0.027(2) 0.026(2) 0.0170(19) -0.0055(16) -0.0021(16) 0.0018(16)
C34 0.0174(18) 0.0149(17) 0.0197(19) -0.0038(15) -0.0070(15) 0.0007(14)
C35 0.0189(19) 0.0225(19) 0.022(2) 0.0004(16) -0.0037(16) 0.0000(15)
C36 0.0244(19) 0.0223(19) 0.0153(18) -0.0021(15) -0.0081(15) 0.0016(16)
C37 0.0192(18) 0.0167(18) 0.0174(18) -0.0036(14) -0.0031(15) 0.0043(14)
C38 0.0208(19) 0.0162(17) 0.0166(18) -0.0054(14) -0.0024(15) 0.0039(14)
C39 0.0197(18) 0.0228(19) 0.0166(18) -0.0029(15) -0.0036(15) -0.0011(15)
C40 0.025(2) 0.031(2) 0.020(2) -0.0046(17) -0.0018(16) 0.0049(17)
C41 0.032(2) 0.050(3) 0.018(2) -0.0057(19) 0.0020(18) -0.002(2)
C42 0.051(3) 0.043(3) 0.015(2) 0.0058(18) -0.0028(19) 0.005(2)
C43 0.051(3) 0.036(2) 0.024(2) 0.0058(19) -0.008(2) 0.014(2)
C44 0.033(2) 0.027(2) 0.020(2) -0.0030(17) -0.0018(17) 0.0108(17)
C45 0.0172(18) 0.024(2) 0.0191(19) -0.0014(16) 0.0002(15) -0.0044(16)
C46 0.0209(19) 0.0208(19) 0.0183(19) 0.0012(15) 0.0010(15) 0.0042(15)
C47 0.0178(19) 0.024(2) 0.030(2) 0.0035(17) -0.0003(16) -0.0019(16)
C48 0.023(2) 0.027(2) 0.034(2) -0.0047(18) -0.0076(18) -0.0034(17)
C49 0.025(2) 0.026(2) 0.022(2) -0.0048(16) -0.0040(16) 0.0010(16)
C50 0.0218(19) 0.0182(18) 0.0182(19) -0.0022(15) -0.0004(15) 0.0049(15)
C51 0.023(2) 0.026(2) 0.022(2) -0.0052(16) 0.0048(16) 0.0005(16)
C52 0.0180(19) 0.024(2) 0.030(2) -0.0054(17) -0.0005(17) -0.0089(16)
C53 0.0169(19) 0.024(2) 0.038(2) 0.0008(18) -0.0051(17) -0.0081(16)
C54 0.018(2) 0.020(2) 0.049(3) 0.0062(18) -0.0024(19) -0.0023(16)
C55 0.0140(18) 0.0181(19) 0.042(2) -0.0029(17) 0.0052(17) -0.0021(15)
C56 0.0176(19) 0.0174(18) 0.031(2) -0.0048(16) 0.0017(16) -0.0042(15)
C57 0.0194(19) 0.023(2) 0.034(2) -0.0094(17) 0.0023(17) 0.0025(16)
C58 0.022(2) 0.032(2) 0.030(2) -0.0077(18) 0.0092(17) -0.0025(17)
C59 0.0161(19) 0.032(2) 0.031(2) -0.0016(18) 0.0064(17) -0.0034(16)
N60 0.0271(18) 0.040(2) 0.0281(19) -0.0027(16) 0.0059(15) -0.0085(16)
C61 0.023(2) 0.039(2) 0.031(2) -0.0015(19) -0.0023(18) 0.0016(18)
C62 0.023(2) 0.031(2) 0.046(3) 0.004(2) 0.0061(19) 0.0007(18)
C63 0.027(2) 0.030(2) 0.038(2) -0.0060(19) 0.0073(19) -0.0064(18)
C64 0.031(2) 0.033(2) 0.025(2) 0.0008(18) 0.0083(18) 0.0000(18)
Cl1S 0.0975(11) 0.0359(7) 0.0396(7) -0.0063(5) -0.0059(7) -0.0164(7)
Cl2S 0.0334(6) 0.0411(6) 0.0645(8) 0.0116(6) -0.0080(6) -0.0020(5)
C3S 0.066(3) 0.040(3) 0.048(3) -0.017(2) -0.018(3) 0.020(2)

loop_
_atom_type_symbol
_atom_type_description
_atom_type_scat_dispersion_real
_atom_type_scat_dispersion_imag
_atom_type_scat_source
C C 0.0033 0.0016 'International Tables Vol C Tables 4.2.6.8 and 6.1.1.4'
H H 0.0000 0.0000 'International Tables Vol C Tables 4.2.6.8 and 6.1.1.4'
Cl Cl 0.1484 0.1585 'International Tables Vol C Tables 4.2.6.8 and 6.1.1.4'
Cu Cu 0.3201 1.2651 'International Tables Vol C Tables 4.2.6.8 and 6.1.1.4'
N N 0.0061 0.0033 'International Tables Vol C Tables 4.2.6.8 and 6.1.1.4'
Zn Zn 0.2839 1.4301 'International Tables Vol C Tables 4.2.6.8 and 6.1.1.4'

loop_
_geom_angle_atom_site_label_1
_geom_angle_atom_site_label_2
_geom_angle_atom_site_label_3
_geom_angle
N1 Zn1 N3 155.44(11)
N2 Zn1 N1 86.70(11)
N2 Zn1 N3 87.77(11)
N4 Zn1 N1 88.92(11)
N4 Zn1 N2 158.90(11)
N4 Zn1 N3 87.69(11)
N5 Zn1 N1 100.82(11)
N5 Zn1 N2 105.21(11)
N5 Zn1 N3 103.73(12)
N5 Zn1 N4 95.89(11)
N6 Cu1 N7 76.01(11)
N8 Cu1 N6 112.10(11)
N8 Cu1 N7 78.95(12)
C45 Cu1 N6 110.96(13)
C45 Cu1 N7 130.95(13)
C45 Cu1 N8 132.49(14)
C1 N1 Zn1 124.8(2)
C4 N1 Zn1 127.3(2)
C4 N1 C1 106.8(3)
C12 N2 Zn1 126.9(2)
C15 N2 Zn1 124.4(2)
C15 N2 C12 106.6(3)
C23 N3 Zn1 125.6(2)
C26 N3 Zn1 126.8(2)
C26 N3 C23 106.4(3)
C34 N4 Zn1 127.1(2)
C37 N4 Zn1 125.1(2)
C37 N4 C34 107.2(3)
C45 N5 Zn1 172.8(3)
C46 N6 Cu1 123.8(2)
C50 N6 Cu1 117.3(2)
C50 N6 C46 118.0(3)
C51 N7 Cu1 104.8(2)
C51 N7 C57 110.8(3)
C51 N7 C58 113.2(3)
C57 N7 Cu1 99.5(2)
C57 N7 C58 108.4(3)
C58 N7 Cu1 119.3(2)
C52 N8 Cu1 126.6(3)
C52 N8 C56 117.6(3)
C56 N8 Cu1 115.7(2)
N1 C1 C2 109.6(3)
N1 C1 C38 125.8(3)
C38 C1 C2 124.6(3)
C1 C2 H2 126.4
C3 C2 C1 107.1(3)
C3 C2 H2 126.4
C2 C3 H3 126.5
C2 C3 C4 106.9(3)
C4 C3 H3 126.5
N1 C4 C3 109.5(3)
N1 C4 C5 125.7(3)
C5 C4 C3 124.7(3)
C4 C5 C6 118.0(3)
C12 C5 C4 124.9(3)
C12 C5 C6 117.2(3)
C7 C6 C5 120.5(3)
C11 C6 C5 121.4(3)
C11 C6 C7 118.1(3)
C6 C7 H7 119.6
C8 C7 C6 120.8(3)
C8 C7 H7 119.6
C7 C8 H8 119.8
C9 C8 C7 120.3(4)
C9 C8 H8 119.8
C8 C9 H9 120.2
C10 C9 C8 119.5(4)
C10 C9 H9 120.2
C9 C10 H10 119.6
C9 C10 C11 120.7(4)
C11 C10 H10 119.6
C6 C11 H11 119.7
C10 C11 C6 120.5(4)
C10 C11 H11 119.7
N2 C12 C5 125.2(3)
N2 C12 C13 109.1(3)
C5 C12 C13 125.7(3)
C12 C13 H13 126.4
C14 C13 C12 107.1(3)
C14 C13 H13 126.4
C13 C14 H14 126.2
C13 C14 C15 107.6(3)
C15 C14 H14 126.2
N2 C15 C14 109.6(3)
N2 C15 C16 126.5(3)
C16 C15 C14 123.8(3)
C15 C16 C17 115.9(3)
C15 C16 C23 125.2(3)
C23 C16 C17 118.9(3)
C18 C17 C16 120.8(3)
C22 C17 C16 120.6(3)
C22 C17 C18 118.4(3)
C17 C18 H18 119.6
C19 C18 C17 120.8(4)
C19 C18 H18 119.6
C18 C19 H19 119.8
C20 C19 C18 120.4(4)
C20 C19 H19 119.8
C19 C20 H20 120.2
C19 C20 C21 119.5(4)
C21 C20 H20 120.2
C20 C21 H21 119.8
C20 C21 C22 120.4(4)
C22 C21 H21 119.8
C17 C22 C21 120.5(4)
C17 C22 H22 119.7
C21 C22 H22 119.7
N3 C23 C16 125.5(3)
N3 C23 C24 109.6(3)
C16 C23 C24 125.0(3)
C23 C24 H24 126.4
C25 C24 C23 107.3(3)
C25 C24 H24 126.4
C24 C25 H25 126.5
C24 C25 C26 107.0(3)
C26 C25 H25 126.5
N3 C26 C25 109.8(3)
N3 C26 C27 125.4(3)
C27 C26 C25 124.7(3)
C26 C27 C28 116.8(3)
C34 C27 C26 124.8(3)
C34 C27 C28 118.3(3)
C29 C28 C27 121.5(3)
C29 C28 C33 118.1(3)
C33 C28 C27 120.5(3)
C28 C29 H29 119.4
C30 C29 C28 121.2(3)
C30 C29 H29 119.4
C29 C30 H30 120.0
C31 C30 C29 119.9(3)
C31 C30 H30 120.0
C30 C31 H31 120.0
C30 C31 C32 120.0(4)
C32 C31 H31 120.0
C31 C32 H32 120.0
C31 C32 C33 119.9(4)
C33 C32 H32 120.0
C28 C33 H33 119.6
C32 C33 C28 120.8(4)
C32 C33 H33 119.6
N4 C34 C27 125.9(3)
N4 C34 C35 109.0(3)
C27 C34 C35 125.1(3)
C34 C35 H35 126.5
C36 C35 C34 107.0(3)
C36 C35 H35 126.5
C35 C36 H36 126.2
C35 C36 C37 107.5(3)
C37 C36 H36 126.2
N4 C37 C36 109.2(3)
N4 C37 C38 126.1(3)
C38 C37 C36 124.5(3)
C1 C38 C37 125.6(3)
C1 C38 C39 117.0(3)
C37 C38 C39 117.4(3)
C40 C39 C38 121.6(3)
C40 C39 C44 117.9(3)
C44 C39 C38 120.5(3)
C39 C40 H40 119.5
C41 C40 C39 121.0(4)
C41 C40 H40 119.5
C40 C41 H41 119.8
C42 C41 C40 120.3(4)
C42 C41 H41 119.8
C41 C42 H42 120.2
C43 C42 C41 119.6(4)
C43 C42 H42 120.2
C42 C43 H43 119.9
C42 C43 C44 120.2(4)
C44 C43 H43 119.9
C39 C44 H44 119.5
C43 C44 C39 121.1(4)
C43 C44 H44 119.5
N5 C45 Cu1 173.3(3)
N6 C46 H46 118.5
N6 C46 C47 123.0(3)
C47 C46 H46 118.5
C46 C47 H47 120.7
C46 C47 C48 118.7(3)
C48 C47 H47 120.7
C47 C48 H48 120.6
C49 C48 C47 118.8(3)
C49 C48 H48 120.6
C48 C49 H49 120.2
C48 C49 C50 119.6(4)
C50 C49 H49 120.2
N6 C50 C49 121.9(3)
N6 C50 C51 116.4(3)
C49 C50 C51 121.6(3)
N7 C51 C50 112.2(3)
N7 C51 H51A 109.2
N7 C51 H51B 109.2
C50 C51 H51A 109.2
C50 C51 H51B 109.2
H51A C51 H51B 107.9
N8 C52 H52 118.2
N8 C52 C53 123.6(4)
C53 C52 H52 118.2
C52 C53 H53 120.7
C52 C53 C54 118.5(4)
C54 C53 H53 120.7
C53 C54 H54 120.7
C55 C54 C53 118.6(4)
C55 C54 H54 120.7
C54 C55 H55 120.2
C54 C55 C56 119.6(4)
C56 C55 H55 120.2
N8 C56 C55 122.1(4)
N8 C56 C57 115.3(3)
C55 C56 C57 122.5(3)
N7 C57 C56 111.5(3)
N7 C57 H57A 109.3
N7 C57 H57B 109.3
C56 C57 H57A 109.3
C56 C57 H57B 109.3
H57A C57 H57B 108.0
N7 C58 H58A 109.0
N7 C58 H58B 109.0
N7 C58 C59 113.0(3)
H58A C58 H58B 107.8
C59 C58 H58A 109.0
C59 C58 H58B 109.0
N60 C59 C58 116.7(3)
N60 C59 C64 122.2(4)
C64 C59 C58 121.1(4)
C61 N60 C59 116.5(4)
N60 C61 H61 117.2
N60 C61 C62 125.6(4)
C62 C61 H61 117.2
C61 C62 H62 121.2
C63 C62 C61 117.5(4)
C63 C62 H62 121.2
C62 C63 H63 120.4
C62 C63 C64 119.3(4)
C64 C63 H63 120.4
C59 C64 H64 120.6
C63 C64 C59 118.9(4)
C63 C64 H64 120.6
Cl1S C3S Cl2S 112.2(3)
Cl1S C3S H3SA 109.2
Cl1S C3S H3SB 109.2
Cl2S C3S H3SA 109.2
Cl2S C3S H3SB 109.2
H3SA C3S H3SB 107.9

loop_
_geom_bond_atom_site_label_1
_geom_bond_atom_site_label_2
_geom_bond_distance
Zn1 N1 2.091(3)
Zn1 N2 2.086(3)
Zn1 N3 2.092(3)
Zn1 N4 2.067(3)
Zn1 N5 2.050(3)
Cu1 N6 2.083(3)
Cu1 N7 2.289(3)
Cu1 N8 2.033(3)
Cu1 C45 1.878(4)
N1 C1 1.366(4)
N1 C4 1.364(4)
N2 C12 1.374(4)
N2 C15 1.373(4)
N3 C23 1.376(4)
N3 C26 1.370(4)
N4 C34 1.371(4)
N4 C37 1.364(4)
N5 C45 1.151(4)
N6 C46 1.347(4)
N6 C50 1.337(4)
N7 C51 1.465(5)
N7 C57 1.473(5)
N7 C58 1.480(5)
N8 C52 1.337(5)
N8 C56 1.352(5)
C1 C2 1.438(5)
C1 C38 1.402(5)
C2 H2 0.9500
C2 C3 1.348(5)
C3 H3 0.9500
C3 C4 1.443(5)
C4 C5 1.406(5)
C5 C6 1.495(5)
C5 C12 1.402(5)
C6 C7 1.396(5)
C6 C11 1.395(5)
C7 H7 0.9500
C7 C8 1.389(5)
C8 H8 0.9500
C8 C9 1.383(6)
C9 H9 0.9500
C9 C10 1.371(6)
C10 H10 0.9500
C10 C11 1.393(5)
C11 H11 0.9500
C12 C13 1.445(5)
C13 H13 0.9500
C13 C14 1.344(5)
C14 H14 0.9500
C14 C15 1.431(5)
C15 C16 1.397(5)
C16 C17 1.499(5)
C16 C23 1.401(5)
C17 C18 1.391(5)
C17 C22 1.389(5)
C18 H18 0.9500
C18 C19 1.384(5)
C19 H19 0.9500
C19 C20 1.379(6)
C20 H20 0.9500
C20 C21 1.379(6)
C21 H21 0.9500
C21 C22 1.391(5)
C22 H22 0.9500
C23 C24 1.443(5)
C24 H24 0.9500
C24 C25 1.347(5)
C25 H25 0.9500
C25 C26 1.446(5)
C26 C27 1.411(5)
C27 C28 1.492(5)
C27 C34 1.405(5)
C28 C29 1.394(5)
C28 C33 1.395(5)
C29 H29 0.9500
C29 C30 1.386(5)
C30 H30 0.9500
C30 C31 1.380(5)
C31 H31 0.9500
C31 C32 1.387(5)
C32 H32 0.9500
C32 C33 1.389(5)
C33 H33 0.9500
C34 C35 1.447(5)
C35 H35 0.9500
C35 C36 1.344(5)
C36 H36 0.9500
C36 C37 1.441(5)
C37 C38 1.404(5)
C38 C39 1.497(5)
C39 C40 1.394(5)
C39 C44 1.394(5)
C40 H40 0.9500
C40 C41 1.383(5)
C41 H41 0.9500
C41 C42 1.381(6)
C42 H42 0.9500
C42 C43 1.379(6)
C43 H43 0.9500
C43 C44 1.385(5)
C44 H44 0.9500
C46 H46 0.9500
C46 C47 1.374(5)
C47 H47 0.9500
C47 C48 1.381(5)
C48 H48 0.9500
C48 C49 1.375(5)
C49 H49 0.9500
C49 C50 1.386(5)
C50 C51 1.505(5)
C51 H51A 0.9900
C51 H51B 0.9900
C52 H52 0.9500
C52 C53 1.375(5)
C53 H53 0.9500
C53 C54 1.388(6)
C54 H54 0.9500
C54 C55 1.375(6)
C55 H55 0.9500
C55 C56 1.380(5)
C56 C57 1.497(5)
C57 H57A 0.9900
C57 H57B 0.9900
C58 H58A 0.9900
C58 H58B 0.9900
C58 C59 1.504(5)
C59 N60 1.353(5)
C59 C64 1.390(5)
N60 C61 1.310(5)
C61 H61 0.9500
C61 C62 1.377(6)
C62 H62 0.9500
C62 C63 1.369(6)
C63 H63 0.9500
C63 C64 1.377(6)
C64 H64 0.9500
Cl1S C3S 1.737(5)
Cl2S C3S 1.755(5)
C3S H3SA 0.9900
C3S H3SB 0.9900

loop_
_geom_torsion_atom_site_label_1
_geom_torsion_atom_site_label_2
_geom_torsion_atom_site_label_3
_geom_torsion_atom_site_label_4
_geom_torsion
Zn1 N1 C1 C2 168.2(2)
Zn1 N1 C1 C38 -10.8(5)
Zn1 N1 C4 C3 -169.1(2)
Zn1 N1 C4 C5 8.9(5)
Zn1 N2 C12 C5 -16.3(5)
Zn1 N2 C12 C13 163.0(2)
Zn1 N2 C15 C14 -163.8(2)
Zn1 N2 C15 C16 19.0(5)
Zn1 N3 C23 C16 -11.8(5)
Zn1 N3 C23 C24 168.1(2)
Zn1 N3 C26 C25 -167.8(2)
Zn1 N3 C26 C27 10.2(5)
Zn1 N4 C34 C27 -10.9(5)
Zn1 N4 C34 C35 171.5(2)
Zn1 N4 C37 C36 -171.5(2)
Zn1 N4 C37 C38 13.0(5)
Cu1 N6 C46 C47 -170.4(3)
Cu1 N6 C50 C49 170.1(3)
Cu1 N6 C50 C51 -9.1(4)
Cu1 N7 C51 C50 35.8(3)
Cu1 N7 C57 C56 45.0(3)
Cu1 N7 C58 C59 54.7(4)
Cu1 N8 C52 C53 178.4(3)
Cu1 N8 C56 C55 -176.7(3)
Cu1 N8 C56 C57 5.9(4)
N1 C1 C2 C3 1.6(4)
N1 C1 C38 C37 -4.2(6)
N1 C1 C38 C39 176.5(3)
N1 C4 C5 C6 -176.4(3)
N1 C4 C5 C12 2.5(6)
N2 C12 C13 C14 1.0(4)
N2 C15 C16 C17 178.3(3)
N2 C15 C16 C23 -1.5(6)
N3 C23 C24 C25 0.0(4)
N3 C26 C27 C28 179.6(3)
N3 C26 C27 C34 0.4(6)
N4 C34 C35 C36 -0.3(4)
N4 C37 C38 C1 3.1(6)
N4 C37 C38 C39 -177.6(3)
N6 C46 C47 C48 1.1(5)
N6 C50 C51 N7 -20.9(4)
N7 C58 C59 N60 105.0(4)
N7 C58 C59 C64 -76.2(5)
N8 C52 C53 C54 -1.8(5)
N8 C56 C57 N7 -38.5(4)
C1 N1 C4 C3 -0.8(4)
C1 N1 C4 C5 177.2(3)
C1 C2 C3 C4 -2.0(4)
C1 C38 C39 C40 64.9(5)
C1 C38 C39 C44 -113.6(4)
C2 C1 C38 C37 177.0(3)
C2 C1 C38 C39 -2.3(5)
C2 C3 C4 N1 1.8(4)
C2 C3 C4 C5 -176.2(3)
C3 C4 C5 C6 1.2(5)
C3 C4 C5 C12 -179.9(3)
C4 N1 C1 C2 -0.5(4)
C4 N1 C1 C38 -179.4(3)
C4 C5 C6 C7 55.7(5)
C4 C5 C6 C11 -126.2(4)
C4 C5 C12 N2 1.5(6)
C4 C5 C12 C13 -177.8(3)
C5 C6 C7 C8 177.5(3)
C5 C6 C11 C10 -176.5(3)
C5 C12 C13 C14 -179.7(3)
C6 C5 C12 N2 -179.6(3)
C6 C5 C12 C13 1.2(5)
C6 C7 C8 C9 -0.7(5)
C7 C6 C11 C10 1.7(5)
C7 C8 C9 C10 0.9(6)
C8 C9 C10 C11 0.2(6)
C9 C10 C11 C6 -1.5(6)
C11 C6 C7 C8 -0.6(5)
C12 N2 C15 C14 0.8(4)
C12 N2 C15 C16 -176.5(3)
C12 C5 C6 C7 -123.3(4)
C12 C5 C6 C11 54.8(5)
C12 C13 C14 C15 -0.5(4)
C13 C14 C15 N2 -0.2(4)
C13 C14 C15 C16 177.2(3)
C14 C15 C16 C17 1.5(5)
C14 C15 C16 C23 -178.3(3)
C15 N2 C12 C5 179.6(3)
C15 N2 C12 C13 -1.0(4)
C15 C16 C17 C18 -78.8(4)
C15 C16 C17 C22 95.4(4)
C15 C16 C23 N3 -2.5(6)
C15 C16 C23 C24 177.6(3)
C16 C17 C18 C19 174.7(4)
C16 C17 C22 C21 -174.6(3)
C16 C23 C24 C25 179.9(3)
C17 C16 C23 N3 177.8(3)
C17 C16 C23 C24 -2.1(5)
C17 C18 C19 C20 -0.5(7)
C18 C17 C22 C21 -0.3(6)
C18 C19 C20 C21 0.5(7)
C19 C20 C21 C22 -0.3(6)
C20 C21 C22 C17 0.3(6)
C22 C17 C18 C19 0.5(6)
C23 N3 C26 C25 0.3(4)
C23 N3 C26 C27 178.3(3)
C23 C16 C17 C18 101.0(4)
C23 C16 C17 C22 -84.9(4)
C23 C24 C25 C26 0.2(4)
C24 C25 C26 N3 -0.3(4)
C24 C25 C26 C27 -178.3(3)
C25 C26 C27 C28 -2.8(5)
C25 C26 C27 C34 178.1(3)
C26 N3 C23 C16 179.9(3)
C26 N3 C23 C24 -0.2(4)
C26 C27 C28 C29 -61.4(5)
C26 C27 C28 C33 117.5(4)
C26 C27 C34 N4 -0.1(6)
C26 C27 C34 C35 177.1(3)
C27 C28 C29 C30 177.2(3)
C27 C28 C33 C32 -176.8(3)
C27 C34 C35 C36 -178.0(3)
C28 C27 C34 N4 -179.3(3)
C28 C27 C34 C35 -2.0(5)
C28 C29 C30 C31 0.4(6)
C29 C28 C33 C32 2.1(5)
C29 C30 C31 C32 0.7(6)
C30 C31 C32 C33 -0.4(6)
C31 C32 C33 C28 -1.1(6)
C33 C28 C29 C30 -1.8(5)
C34 N4 C37 C36 0.2(4)
C34 N4 C37 C38 -175.3(3)
C34 C27 C28 C29 117.8(4)
C34 C27 C28 C33 -63.3(4)
C34 C35 C36 C37 0.4(4)
C35 C36 C37 N4 -0.4(4)
C35 C36 C37 C38 175.2(3)
C36 C37 C38 C1 -171.8(3)
C36 C37 C38 C39 7.5(5)
C37 N4 C34 C27 177.7(3)
C37 N4 C34 C35 0.0(4)
C37 C38 C39 C40 -114.5(4)
C37 C38 C39 C44 67.1(4)
C38 C1 C2 C3 -179.4(3)
C38 C39 C40 C41 -176.6(3)
C38 C39 C44 C43 176.7(4)
C39 C40 C41 C42 -0.4(6)
C40 C39 C44 C43 -1.8(6)
C40 C41 C42 C43 -1.2(7)
C41 C42 C43 C44 1.3(7)
C42 C43 C44 C39 0.2(7)
C44 C39 C40 C41 1.9(6)
C46 N6 C50 C49 0.0(5)
C46 N6 C50 C51 -179.2(3)
C46 C47 C48 C49 -0.3(5)
C47 C48 C49 C50 -0.6(6)
C48 C49 C50 N6 0.8(5)
C48 C49 C50 C51 179.9(3)
C49 C50 C51 N7 159.9(3)
C50 N6 C46 C47 -1.0(5)
C51 N7 C57 C56 154.9(3)
C51 N7 C58 C59 -69.2(4)
C52 N8 C56 C55 0.5(5)
C52 N8 C56 C57 -176.9(3)
C52 C53 C54 C55 0.0(5)
C53 C54 C55 C56 1.8(5)
C54 C55 C56 N8 -2.2(5)
C54 C55 C56 C57 175.0(3)
C55 C56 C57 N7 144.1(3)
C56 N8 C52 C53 1.5(5)
C57 N7 C51 C50 -70.6(4)
C57 N7 C58 C59 167.4(3)
C58 N7 C51 C50 167.3(3)
C58 N7 C57 C56 -80.3(4)
C58 C59 N60 C61 177.5(3)
C58 C59 C64 C63 -178.8(3)
C59 N60 C61 C62 0.9(6)
N60 C59 C64 C63 -0.1(6)
N60 C61 C62 C63 0.8(6)
C61 C62 C63 C64 -2.2(6)
C62 C63 C64 C59 1.8(6)
C64 C59 N60 C61 -1.3(5)
